data_4318804
loop_
_publ_author_name
'Akira Onoda'
'Yusuke Yamada'
'Taka-aki Okamura'
'Hitoshi Yamamoto'
'Norikazu Ueyama'

_publ_section_title
;
 Mononuclear Ca(II)-Bulky Aryl-Phosphate Monoanion and Dianion Complexes
 with Ortho-Amide Groups
;
_journal_name_full 'Inorganic Chemistry'
_journal_page_first 6038
_journal_page_last 6047
_journal_paper_doi 10.1021/ic010570f
_journal_volume 41
_journal_year 2002
_chemical_formula_sum 'C51 H42 N3 O6 P'
_chemical_formula_weight 823.85
_chemical_name_systematic
; 
 ? 
;
_space_group_IT_number 60
_symmetry_cell_setting orthorhombic
_symmetry_Int_Tables_number 60
_symmetry_space_group_name_Hall '-P 2n 2ab'
_symmetry_space_group_name_H-M 'P b c n'
_atom_sites_solution_hydrogens geom
_atom_sites_solution_primary direct
_atom_sites_solution_secondary difmap
_audit_creation_method SHELXL-97
_cell_angle_alpha 90.00
_cell_angle_beta 90.00
_cell_angle_gamma 90.00
_cell_formula_units_Z 8
_cell_length_a 15.009(5)
_cell_length_b 17.797(4)
_cell_length_c 31.461(5)
_cell_measurement_temperature 296
_cell_volume 8404(4)
_computing_structure_refinement 'SHELXL-97 (Sheldrick, 1997)'
_computing_structure_solution 'SHELXS-97 (Sheldrick, 1990)'
_diffrn_ambient_temperature 296
_diffrn_measured_fraction_theta_full 0.998
_diffrn_measured_fraction_theta_max 0.998
_diffrn_radiation_monochromator graphite
_diffrn_radiation_source 'fine-focus sealed tube'
_diffrn_radiation_type MoK\a
_diffrn_radiation_wavelength 0.71069
_diffrn_reflns_av_R_equivalents 0.0000
_diffrn_reflns_av_sigmaI/netI 0.2474
_diffrn_reflns_limit_h_max 17
_diffrn_reflns_limit_h_min 0
_diffrn_reflns_limit_k_max 21
_diffrn_reflns_limit_k_min 0
_diffrn_reflns_limit_l_max 37
_diffrn_reflns_limit_l_min 0
_diffrn_reflns_number 8133
_diffrn_reflns_theta_full 25.01
_diffrn_reflns_theta_max 25.01
_diffrn_reflns_theta_min 2.59
_exptl_absorpt_coefficient_mu 0.122
_exptl_crystal_density_diffrn 1.302
_exptl_crystal_density_method 'not measured'
_exptl_crystal_F_000 3456
_refine_diff_density_max 0.208
_refine_diff_density_min -0.317
_refine_diff_density_rms 0.047
_refine_ls_extinction_method none
_refine_ls_goodness_of_fit_ref 0.816
_refine_ls_hydrogen_treatment mixed
_refine_ls_matrix_type full
_refine_ls_number_parameters 551
_refine_ls_number_reflns 7403
_refine_ls_number_restraints 0
_refine_ls_restrained_S_all 0.816
_refine_ls_R_factor_all 0.2918
_refine_ls_R_factor_gt 0.0435
_refine_ls_shift/su_max 0.000
_refine_ls_shift/su_mean 0.000
_refine_ls_structure_factor_coef Fsqd
_refine_ls_weighting_details 'calc w=1/[\s^2^(Fo^2^)+(0.1000P)^2^+0.0000P] where P=(Fo^2^+2Fc^2^)/3'
_refine_ls_weighting_scheme calc
_refine_ls_wR_factor_gt 0.1147
_refine_ls_wR_factor_ref 0.2133
_reflns_number_gt 2001
_reflns_number_total 7403
_reflns_threshold_expression >2sigma(I)
_cod_data_source_file ic010570f_2.cif
_cod_data_source_block 2a
_cod_original_cell_volume 8404(3)
_cod_database_code 4318804

loop_
_symmetry_equiv_pos_as_xyz
'x, y, z'
'-x+1/2, -y+1/2, z+1/2'
'x+1/2, -y+1/2, -z'
'-x, y, -z+1/2'
'-x, -y, -z'
'x-1/2, y-1/2, -z-1/2'
'-x-1/2, y-1/2, z'
'x, -y, z-1/2'

loop_
_atom_site_label
_atom_site_type_symbol
_atom_site_fract_x
_atom_site_fract_y
_atom_site_fract_z
_atom_site_U_iso_or_equiv
_atom_site_adp_type
_atom_site_occupancy
_atom_site_symmetry_multiplicity
_atom_site_calc_flag
_atom_site_refinement_flags
_atom_site_disorder_assembly
_atom_site_disorder_group
P1 P 0.13894(11) 0.06248(9) 0.24544(6) 0.0539(4) Uani 1 1 d . . .
O1 O 0.2316(3) -0.1903(2) 0.15666(12) 0.0599(12) Uani 1 1 d . . .
O2 O 0.3326(3) -0.1120(3) 0.33675(15) 0.0813(15) Uani 1 1 d . . .
O10 O 0.2047(2) -0.00938(18) 0.24706(11) 0.0442(9) Uani 1 1 d . . .
O11 O 0.0929(3) 0.0629(3) 0.28942(12) 0.0649(12) Uani 1 1 d . . .
H4 H 0.0394 0.0554 0.2864 0.078 Uiso 1 1 calc R . .
O12 O 0.2017(3) 0.1265(2) 0.24011(16) 0.0814(15) Uani 1 1 d . . .
O13 O 0.0727(3) 0.0491(3) 0.21027(12) 0.0665(13) Uani 1 1 d . . .
N1 N 0.1404(3) -0.1003(3) 0.18126(14) 0.0477(12) Uani 1 1 d . . .
H1 H 0.1093 -0.0611 0.1753 0.057 Uiso 1 1 calc R . .
N2 N 0.2014(3) -0.0542(3) 0.33105(13) 0.0499(12) Uani 1 1 d . . .
H2 H 0.1668 -0.0190 0.3399 0.060 Uiso 1 1 calc R . .
N3 N 0.1258(3) 0.2508(3) 0.21897(16) 0.0552(14) Uani 1 1 d . . .
H3 H 0.1522 0.2106 0.2273 0.066 Uiso 1 1 calc R . .
C11 C 0.1693(3) -0.0797(3) 0.25632(19) 0.0420(14) Uani 1 1 d . . .
C12 C 0.1418(4) -0.1273(3) 0.22371(17) 0.0469(15) Uani 1 1 d . . .
C13 C 0.1181(4) -0.2008(3) 0.23339(19) 0.0608(19) Uani 1 1 d . . .
H5 H 0.1000 -0.2335 0.2120 0.073 Uiso 1 1 calc R . .
C14 C 0.1217(5) -0.2248(4) 0.2751(2) 0.075(2) Uani 1 1 d . . .
H6 H 0.1064 -0.2742 0.2814 0.091 Uiso 1 1 calc R . .
C15 C 0.1474(4) -0.1774(3) 0.30766(19) 0.0615(18) Uani 1 1 d . . .
H7 H 0.1485 -0.1945 0.3356 0.074 Uiso 1 1 calc R . .
C16 C 0.1714(4) -0.1049(3) 0.29825(17) 0.0469(15) Uani 1 1 d . . .
C17 C 0.1868(4) -0.1347(3) 0.14996(18) 0.0447(15) Uani 1 1 d . . .
C18 C 0.1694(4) -0.1070(3) 0.10360(17) 0.0429(14) Uani 1 1 d . . .
C19 C 0.2831(4) -0.0618(3) 0.34779(17) 0.0490(15) Uani 1 1 d . . .
C20 C 0.3131(4) -0.0033(3) 0.38139(17) 0.0445(15) Uani 1 1 d . . .
C21 C 0.1690(4) -0.0205(3) 0.0980(2) 0.0496(16) Uani 1 1 d . . .
C22 C 0.2018(4) 0.0305(3) 0.1275(2) 0.0581(18) Uani 1 1 d . . .
H13 H 0.2238 0.0128 0.1532 0.070 Uiso 1 1 calc R . .
C23 C 0.2029(5) 0.1068(4) 0.1195(3) 0.074(2) Uani 1 1 d . . .
H14 H 0.2243 0.1394 0.1403 0.089 Uiso 1 1 calc R . .
C24 C 0.1731(5) 0.1352(4) 0.0820(3) 0.084(3) Uani 1 1 d . . .
H15 H 0.1741 0.1867 0.0769 0.101 Uiso 1 1 calc R . .
C25 C 0.1416(5) 0.0860(5) 0.0516(3) 0.086(3) Uani 1 1 d . . .
H16 H 0.1209 0.1045 0.0257 0.104 Uiso 1 1 calc R . .
C26 C 0.1403(4) 0.0088(4) 0.0591(2) 0.0707(19) Uani 1 1 d . . .
H17 H 0.1203 -0.0237 0.0379 0.085 Uiso 1 1 calc R . .
C31 C 0.2471(4) -0.1343(3) 0.07502(17) 0.0451(14) Uani 1 1 d . . .
C32 C 0.2310(4) -0.1646(4) 0.0355(2) 0.0628(19) Uani 1 1 d . . .
H18 H 0.1727 -0.1713 0.0263 0.075 Uiso 1 1 calc R . .
C33 C 0.3014(5) -0.1854(4) 0.0094(2) 0.077(2) Uani 1 1 d . . .
H19 H 0.2899 -0.2050 -0.0175 0.093 Uiso 1 1 calc R . .
C34 C 0.3871(5) -0.1771(4) 0.0228(2) 0.078(2) Uani 1 1 d . . .
H20 H 0.4340 -0.1921 0.0054 0.094 Uiso 1 1 calc R . .
C35 C 0.4041(5) -0.1468(4) 0.0619(2) 0.070(2) Uani 1 1 d . . .
H21 H 0.4627 -0.1403 0.0708 0.084 Uiso 1 1 calc R . .
C36 C 0.3347(4) -0.1255(3) 0.0883(2) 0.0569(17) Uani 1 1 d . . .
H22 H 0.3467 -0.1054 0.1150 0.068 Uiso 1 1 calc R . .
C41 C 0.0802(4) -0.1468(3) 0.09330(17) 0.0427(15) Uani 1 1 d . . .
C42 C 0.0017(5) -0.1086(3) 0.08849(19) 0.0597(17) Uani 1 1 d . . .
H8 H 0.0012 -0.0565 0.0903 0.072 Uiso 1 1 calc R . .
C43 C -0.0768(4) -0.1466(4) 0.0810(2) 0.067(2) Uani 1 1 d . . .
H9 H -0.1291 -0.1198 0.0764 0.081 Uiso 1 1 calc R . .
C44 C -0.0784(5) -0.2229(4) 0.0803(2) 0.066(2) Uani 1 1 d . . .
H10 H -0.1318 -0.2484 0.0761 0.079 Uiso 1 1 calc R . .
C45 C -0.0018(6) -0.2614(4) 0.0857(2) 0.073(2) Uani 1 1 d . . .
H11 H -0.0022 -0.3137 0.0846 0.087 Uiso 1 1 calc R . .
C46 C 0.0774(5) -0.2237(4) 0.0928(2) 0.0664(19) Uani 1 1 d . . .
H12 H 0.1294 -0.2509 0.0973 0.080 Uiso 1 1 calc R . .
C51 C 0.4028(5) 0.0269(3) 0.3646(2) 0.0527(16) Uani 1 1 d . . .
C52 C 0.4095(6) 0.0545(4) 0.3236(2) 0.082(2) Uani 1 1 d . . .
H23 H 0.3594 0.0541 0.3062 0.098 Uiso 1 1 calc R . .
C53 C 0.4892(8) 0.0829(5) 0.3077(3) 0.115(4) Uani 1 1 d . . .
H24 H 0.4916 0.1023 0.2803 0.138 Uiso 1 1 calc R . .
C54 C 0.5641(6) 0.0822(5) 0.3325(3) 0.106(3) Uani 1 1 d . . .
H25 H 0.6176 0.1009 0.3219 0.128 Uiso 1 1 calc R . .
C55 C 0.5600(5) 0.0542(4) 0.3725(3) 0.081(2) Uani 1 1 d . . .
H26 H 0.6108 0.0533 0.3894 0.097 Uiso 1 1 calc R . .
C56 C 0.4796(4) 0.0266(3) 0.3884(2) 0.0581(18) Uani 1 1 d . . .
H27 H 0.4779 0.0075 0.4159 0.070 Uiso 1 1 calc R . .
C61 C 0.2445(4) 0.0609(3) 0.38764(18) 0.0485(14) Uani 1 1 d . . .
C62 C 0.1684(4) 0.0479(4) 0.4121(2) 0.076(2) Uani 1 1 d . . .
H28 H 0.1619 0.0016 0.4254 0.091 Uiso 1 1 calc R . .
C63 C 0.1035(5) 0.1004(5) 0.4170(3) 0.096(3) Uani 1 1 d . . .
H29 H 0.0531 0.0892 0.4330 0.115 Uiso 1 1 calc R . .
C64 C 0.1122(5) 0.1697(5) 0.3986(3) 0.090(3) Uani 1 1 d . . .
H30 H 0.0679 0.2057 0.4020 0.108 Uiso 1 1 calc R . .
C65 C 0.1851(5) 0.1855(4) 0.3755(3) 0.087(3) Uani 1 1 d . . .
H31 H 0.1912 0.2327 0.3632 0.104 Uiso 1 1 calc R . .
C66 C 0.2515(5) 0.1319(4) 0.3699(2) 0.0704(19) Uani 1 1 d . . .
H32 H 0.3015 0.1439 0.3538 0.084 Uiso 1 1 calc R . .
C71 C 0.3274(4) -0.0426(3) 0.42448(19) 0.0472(15) Uani 1 1 d . . .
C72 C 0.3402(4) 0.0001(4) 0.4611(2) 0.0682(19) Uani 1 1 d . . .
H33 H 0.3376 0.0522 0.4591 0.082 Uiso 1 1 calc R . .
C73 C 0.3570(6) -0.0330(5) 0.5006(2) 0.091(3) Uani 1 1 d . . .
H34 H 0.3662 -0.0032 0.5245 0.110 Uiso 1 1 calc R . .
C74 C 0.3597(5) -0.1093(6) 0.5038(3) 0.093(3) Uani 1 1 d . . .
H35 H 0.3703 -0.1321 0.5299 0.112 Uiso 1 1 calc R . .
C75 C 0.3466(5) -0.1517(4) 0.4685(3) 0.076(2) Uani 1 1 d . . .
H36 H 0.3483 -0.2038 0.4707 0.092 Uiso 1 1 calc R . .
C76 C 0.3310(4) -0.1195(3) 0.4296(2) 0.0590(18) Uani 1 1 d . . .
H37 H 0.3225 -0.1504 0.4061 0.071 Uiso 1 1 calc R . .
C81 C 0.0662(5) 0.2461(4) 0.1877(2) 0.072(2) Uani 1 1 d . . .
H38 H 0.0546 0.2000 0.1748 0.086 Uiso 1 1 calc R . .
C82 C 0.0223(5) 0.3088(4) 0.1747(2) 0.081(2) Uani 1 1 d . . .
H39 H -0.0207 0.3060 0.1535 0.097 Uiso 1 1 calc R . .
C83 C 0.0426(5) 0.3757(4) 0.1932(2) 0.074(2) Uani 1 1 d . . .
H40 H 0.0134 0.4192 0.1845 0.088 Uiso 1 1 calc R . .
C84 C 0.1053(5) 0.3795(4) 0.2244(2) 0.069(2) Uani 1 1 d . . .
H41 H 0.1204 0.4254 0.2366 0.083 Uiso 1 1 calc R . .
C85 C 0.1456(4) 0.3148(4) 0.2376(2) 0.0592(17) Uani 1 1 d . . .
H42 H 0.1870 0.3160 0.2596 0.071 Uiso 1 1 calc R . .

loop_
_atom_site_aniso_label
_atom_site_aniso_U_11
_atom_site_aniso_U_22
_atom_site_aniso_U_33
_atom_site_aniso_U_23
_atom_site_aniso_U_13
_atom_site_aniso_U_12
P1 0.0505(9) 0.0469(9) 0.0642(11) -0.0023(10) -0.0089(9) 0.0101(8)
O1 0.075(3) 0.056(3) 0.049(2) 0.003(2) 0.002(2) 0.018(3)
O2 0.075(3) 0.079(3) 0.090(4) -0.041(3) -0.027(3) 0.031(3)
O10 0.040(2) 0.037(2) 0.055(2) 0.000(2) -0.003(2) 0.0024(17)
O11 0.047(2) 0.088(3) 0.060(3) -0.021(3) -0.013(2) 0.018(3)
O12 0.070(3) 0.040(2) 0.134(4) 0.006(3) -0.012(3) -0.001(2)
O13 0.059(3) 0.087(3) 0.053(3) 0.006(2) -0.006(2) 0.016(3)
N1 0.051(3) 0.051(3) 0.042(3) 0.008(2) -0.006(3) 0.004(3)
N2 0.057(3) 0.049(3) 0.044(3) -0.015(3) -0.011(2) 0.010(3)
N3 0.053(3) 0.047(3) 0.066(4) 0.006(3) 0.007(3) 0.010(3)
C11 0.037(3) 0.038(3) 0.051(4) -0.001(3) -0.002(3) 0.000(2)
C12 0.053(4) 0.043(4) 0.045(4) 0.002(3) -0.002(3) -0.002(3)
C13 0.084(5) 0.057(4) 0.042(4) -0.003(3) -0.005(3) -0.018(4)
C14 0.115(7) 0.062(5) 0.050(4) 0.002(4) 0.010(4) -0.038(4)
C15 0.085(5) 0.056(4) 0.043(4) 0.001(3) 0.006(4) -0.010(4)
C16 0.061(4) 0.042(4) 0.038(3) -0.005(3) -0.004(3) 0.006(3)
C17 0.058(4) 0.039(3) 0.036(3) -0.001(3) -0.003(3) 0.003(3)
C18 0.049(3) 0.040(3) 0.040(3) 0.005(3) 0.001(3) 0.003(3)
C19 0.062(4) 0.046(4) 0.039(3) -0.009(3) -0.008(3) 0.015(4)
C20 0.048(4) 0.044(3) 0.042(3) -0.004(3) 0.001(3) 0.008(3)
C21 0.044(4) 0.053(4) 0.052(4) 0.012(3) 0.008(3) 0.004(3)
C22 0.061(4) 0.049(4) 0.064(5) -0.002(3) 0.013(4) -0.007(3)
C23 0.069(5) 0.041(4) 0.112(7) 0.003(4) 0.030(5) -0.009(4)
C24 0.061(5) 0.062(5) 0.130(8) 0.043(5) 0.030(5) 0.008(4)
C25 0.078(6) 0.081(6) 0.100(7) 0.042(5) 0.002(5) 0.007(5)
C26 0.070(5) 0.068(5) 0.074(5) 0.024(4) 0.000(4) -0.001(4)
C31 0.053(4) 0.043(3) 0.039(3) 0.002(3) 0.005(3) 0.003(3)
C32 0.063(5) 0.076(5) 0.049(4) -0.005(4) 0.005(3) -0.007(4)
C33 0.080(6) 0.095(6) 0.056(4) -0.018(4) 0.025(4) -0.014(5)
C34 0.078(6) 0.085(6) 0.072(5) -0.009(5) 0.030(5) -0.001(5)
C35 0.049(4) 0.082(5) 0.078(5) 0.001(4) 0.007(4) 0.002(4)
C36 0.056(4) 0.057(4) 0.058(4) 0.002(3) -0.001(3) 0.002(4)
C41 0.042(4) 0.054(4) 0.033(3) 0.007(3) 0.005(3) -0.002(3)
C42 0.062(4) 0.049(4) 0.068(5) -0.002(3) -0.005(4) -0.003(4)
C43 0.043(4) 0.080(6) 0.080(5) 0.004(4) -0.007(4) -0.003(4)
C44 0.066(5) 0.074(5) 0.059(5) -0.013(4) 0.001(4) -0.017(4)
C45 0.078(5) 0.062(5) 0.078(5) -0.009(4) -0.006(5) -0.010(5)
C46 0.065(5) 0.059(5) 0.075(5) 0.009(4) -0.009(4) 0.005(4)
C51 0.069(5) 0.039(3) 0.050(4) 0.000(3) 0.008(4) 0.015(3)
C52 0.095(6) 0.089(6) 0.061(5) 0.008(5) 0.013(4) 0.015(5)
C53 0.144(9) 0.118(8) 0.082(6) 0.055(6) 0.051(7) 0.039(7)
C54 0.099(8) 0.102(7) 0.119(8) 0.036(6) 0.037(6) 0.014(6)
C55 0.065(5) 0.073(5) 0.104(6) -0.010(5) 0.024(5) -0.002(4)
C56 0.058(5) 0.058(4) 0.058(4) -0.005(3) 0.004(4) 0.006(3)
C61 0.051(4) 0.039(3) 0.056(4) -0.015(3) -0.014(3) 0.009(3)
C62 0.061(4) 0.062(5) 0.106(6) -0.010(4) 0.020(4) 0.006(4)
C63 0.065(5) 0.079(6) 0.142(8) -0.014(6) 0.033(5) 0.021(5)
C64 0.066(5) 0.072(6) 0.132(8) -0.033(5) -0.012(5) 0.034(5)
C65 0.076(6) 0.052(5) 0.134(7) 0.005(5) 0.004(5) 0.026(4)
C66 0.068(5) 0.057(4) 0.087(5) -0.001(4) -0.001(4) 0.014(4)
C71 0.042(4) 0.051(4) 0.049(4) -0.009(3) -0.003(3) -0.002(3)
C72 0.085(5) 0.060(4) 0.059(5) -0.010(4) 0.009(4) 0.001(4)
C73 0.131(8) 0.104(7) 0.040(4) -0.003(4) 0.000(5) 0.004(6)
C74 0.090(6) 0.121(8) 0.069(6) 0.037(6) 0.012(5) 0.020(6)
C75 0.075(5) 0.067(5) 0.088(6) 0.026(5) 0.011(5) -0.004(4)
C76 0.061(4) 0.048(4) 0.068(5) 0.004(3) -0.007(3) 0.006(3)
C81 0.083(5) 0.061(5) 0.072(5) -0.007(4) -0.009(4) 0.003(4)
C82 0.084(6) 0.072(5) 0.087(6) 0.006(5) -0.019(4) 0.013(5)
C83 0.078(5) 0.061(5) 0.081(5) 0.018(4) 0.001(5) 0.024(4)
C84 0.075(5) 0.041(4) 0.092(6) -0.007(4) 0.000(4) 0.010(4)
C85 0.055(4) 0.057(4) 0.066(5) 0.002(4) -0.006(3) -0.009(4)

loop_
_atom_type_symbol
_atom_type_description
_atom_type_scat_dispersion_real
_atom_type_scat_dispersion_imag
_atom_type_scat_source
C C 0.0033 0.0016 'International Tables Vol C Tables 4.2.6.8 and 6.1.1.4'
H H 0.0000 0.0000 'International Tables Vol C Tables 4.2.6.8 and 6.1.1.4'
O O 0.0106 0.0060 'International Tables Vol C Tables 4.2.6.8 and 6.1.1.4'
N N 0.0061 0.0033 'International Tables Vol C Tables 4.2.6.8 and 6.1.1.4'
P P 0.1023 0.0942 'International Tables Vol C Tables 4.2.6.8 and 6.1.1.4'

loop_
_geom_angle_atom_site_label_1
_geom_angle_atom_site_label_2
_geom_angle_atom_site_label_3
_geom_angle
_geom_angle_site_symmetry_1
_geom_angle_site_symmetry_3
_geom_angle_publ_flag
O12 P1 O13 117.2(3) . . ?
O12 P1 O11 112.3(3) . . ?
O13 P1 O11 111.3(2) . . ?
O12 P1 O10 102.9(2) . . ?
O13 P1 O10 107.5(2) . . ?
O11 P1 O10 104.4(2) . . ?
C11 O10 P1 119.0(3) . . ?
P1 O11 H4 109.5 . . ?
C17 N1 C12 121.6(5) . . ?
C17 N1 H1 119.2 . . ?
C12 N1 H1 119.2 . . ?
C19 N2 C16 120.2(5) . . ?
C19 N2 H2 119.9 . . ?
C16 N2 H2 119.9 . . ?
C85 N3 C81 122.4(6) . . ?
C85 N3 H3 118.8 . . ?
C81 N3 H3 118.8 . . ?
O10 C11 C12 120.4(5) . . ?
O10 C11 C16 118.7(5) . . ?

loop_
_geom_bond_atom_site_label_1
_geom_bond_atom_site_label_2
_geom_bond_distance
_geom_bond_site_symmetry_2
_geom_bond_publ_flag
P1 O12 1.488(4) . ?
P1 O13 1.507(4) . ?
P1 O11 1.546(4) . ?
P1 O10 1.617(4) . ?
O1 C17 1.215(6) . ?
O2 C19 1.212(6) . ?
O10 C11 1.391(6) . ?
O11 H4 0.8200 . ?
N1 C17 1.353(7) . ?
N1 C12 1.420(7) . ?
N1 H1 0.8600 . ?
N2 C19 1.342(7) . ?
N2 C16 1.442(6) . ?
N2 H2 0.8600 . ?
N3 C85 1.315(7) . ?
N3 C81 1.333(7) . ?
N3 H3 0.8600 . ?
C11 C12 1.393(7) . ?
C11 C16 1.393(7) . ?
C12 C13 1.390(8) . ?
C13 C14 1.380(8) . ?
C13 H5 0.9300 . ?
C14 C15 1.383(8) . ?
C14 H6 0.9300 . ?
C15 C16 1.372(8) . ?
C15 H7 0.9300 . ?
C17 C18 1.561(7) . ?
C18 C41 1.549(7) . ?
C18 C31 1.550(7) . ?
C18 C21 1.551(8) . ?
C19 C20 1.550(7) . ?
C20 C71 1.540(8) . ?
C20 C51 1.543(8) . ?
C20 C61 1.551(8) . ?
C21 C22 1.388(8) . ?
C21 C26 1.399(8) . ?
C22 C23 1.381(8) . ?
C22 H13 0.9300 . ?
C23 C24 1.361(10) . ?
C23 H14 0.9300 . ?
C24 C25 1.381(10) . ?
C24 H15 0.9300 . ?
C25 C26 1.395(9) . ?
C25 H16 0.9300 . ?
C26 H17 0.9300 . ?
C31 C32 1.376(8) . ?
C31 C36 1.389(7) . ?
C32 C33 1.389(8) . ?
C32 H18 0.9300 . ?
C33 C34 1.362(9) . ?
C33 H19 0.9300 . ?
C34 C35 1.369(9) . ?
C34 H20 0.9300 . ?
C35 C36 1.386(8) . ?
C35 H21 0.9300 . ?
C36 H22 0.9300 . ?
C41 C42 1.368(8) . ?
C41 C46 1.370(8) . ?
C42 C43 1.378(8) . ?
C42 H8 0.9300 . ?
C43 C44 1.358(9) . ?
C43 H9 0.9300 . ?
C44 C45 1.349(9) . ?
C44 H10 0.9300 . ?
C45 C46 1.384(9) . ?
C45 H11 0.9300 . ?
C46 H12 0.9300 . ?
C51 C56 1.375(8) . ?
C51 C52 1.384(9) . ?
C52 C53 1.391(11) . ?
C52 H23 0.9300 . ?
C53 C54 1.367(12) . ?
C53 H24 0.9300 . ?
C54 C55 1.356(10) . ?
C54 H25 0.9300 . ?
C55 C56 1.395(8) . ?
C55 H26 0.9300 . ?
C56 H27 0.9300 . ?
C61 C66 1.386(8) . ?
C61 C62 1.396(8) . ?
C62 C63 1.358(9) . ?
C62 H28 0.9300 . ?
C63 C64 1.369(11) . ?
C63 H29 0.9300 . ?
C64 C65 1.343(10) . ?
C64 H30 0.9300 . ?
C65 C66 1.390(8) . ?
C65 H31 0.9300 . ?
C66 H32 0.9300 . ?
C71 C76 1.379(8) . ?
C71 C72 1.393(8) . ?
C72 C73 1.400(9) . ?
C72 H33 0.9300 . ?
C73 C74 1.361(10) . ?
C73 H34 0.9300 . ?
C74 C75 1.357(10) . ?
C74 H35 0.9300 . ?
C75 C76 1.370(9) . ?
C75 H36 0.9300 . ?
C76 H37 0.9300 . ?
C81 C82 1.358(9) . ?
C81 H38 0.9300 . ?
C82 C83 1.362(9) . ?
C82 H39 0.9300 . ?
C83 C84 1.362(9) . ?
C83 H40 0.9300 . ?
C84 C85 1.364(8) . ?
C84 H41 0.9300 . ?
C85 H42 0.9300 . ?

loop_
_geom_torsion_atom_site_label_1
_geom_torsion_atom_site_label_2
_geom_torsion_atom_site_label_3
_geom_torsion_atom_site_label_4
_geom_torsion
_geom_torsion_site_symmetry_1
_geom_torsion_site_symmetry_2
_geom_torsion_site_symmetry_3
_geom_torsion_site_symmetry_4
_geom_torsion_publ_flag
O12 P1 O10 C11 173.4(4) . . . . ?
O13 P1 O10 C11 -62.4(4) . . . . ?
O11 P1 O10 C11 55.9(4) . . . . ?
P1 O10 C11 C12 92.4(5) . . . . ?
P1 O10 C11 C16 -94.9(5) . . . . ?
O10 C11 C12 C13 171.3(5) . . . . ?
C16 C11 C12 C13 -1.3(9) . . . . ?
O10 C11 C12 N1 -7.3(8) . . . . ?
C16 C11 C12 N1 -179.9(5) . . . . ?
C17 N1 C12 C13 -55.8(8) . . . . ?
C17 N1 C12 C11 122.8(6) . . . . ?
C11 C12 C13 C14 0.5(10) . . . . ?
N1 C12 C13 C14 179.1(6) . . . . ?
C12 C13 C14 C15 0.7(11) . . . . ?
C13 C14 C15 C16 -1.0(11) . . . . ?
C14 C15 C16 C11 0.2(10) . . . . ?
C14 C15 C16 N2 -178.0(6) . . . . ?
O10 C11 C16 C15 -171.8(5) . . . . ?
C12 C11 C16 C15 1.0(9) . . . . ?
O10 C11 C16 N2 6.4(8) . . . . ?
C12 C11 C16 N2 179.2(5) . . . . ?
C19 N2 C16 C15 74.4(8) . . . . ?
C19 N2 C16 C11 -103.8(7) . . . . ?
C12 N1 C17 O1 0.1(8) . . . . ?
C12 N1 C17 C18 171.5(5) . . . . ?
O1 C17 C18 C41 92.9(6) . . . . ?
N1 C17 C18 C41 -78.5(6) . . . . ?
O1 C17 C18 C31 -25.8(7) . . . . ?
N1 C17 C18 C31 162.7(5) . . . . ?
O1 C17 C18 C21 -142.3(6) . . . . ?
N1 C17 C18 C21 46.3(7) . . . . ?
C16 N2 C19 O2 -1.9(9) . . . . ?
C16 N2 C19 C20 177.2(5) . . . . ?
O2 C19 C20 C71 -65.2(7) . . . . ?
N2 C19 C20 C71 115.8(5) . . . . ?
O2 C19 C20 C51 52.6(7) . . . . ?
N2 C19 C20 C51 -126.5(5) . . . . ?
O2 C19 C20 C61 173.9(6) . . . . ?
N2 C19 C20 C61 -5.2(7) . . . . ?
C41 C18 C21 C22 132.6(6) . . . . ?
C31 C18 C21 C22 -103.3(6) . . . . ?
N3 C81 C82 C83 1.9(11) . . . . ?
C81 C82 C83 C84 -0.4(11) . . . . ?
C82 C83 C84 C85 -1.8(11) . . . . ?
C81 N3 C85 C84 -0.9(9) . . . . ?
C83 C84 C85 N3 2.4(10) . . . . ?
